data_4336413
loop_
_publ_author_name
'Maria Strianese'
'Stefano Milione'
'Valerio Bertolasi'
'Claudio Pellecchia'

_publ_section_title
;
 Iron and Manganese Pyridoxal-Based Complexes as Fluorescent Probes for
 Nitrite and Nitrate Anions in Aqueous Solution
;
_journal_name_full 'Inorganic Chemistry'
_journal_page_first 11778
_journal_page_last 11786
_journal_paper_doi 10.1021/ic401055k
_journal_volume 52
_journal_year 2013
_chemical_formula_moiety 'C18 H23 Cl Fe N4 O5, Cl, 3(H2 O)'
_chemical_formula_sum 'C18 H29 Cl2 Fe N4 O8'
_chemical_formula_weight 556.20
_chemical_name_systematic
;
 ?
;
_space_group_IT_number 1
_symmetry_cell_setting triclinic
_symmetry_space_group_name_Hall 'P 1'
_symmetry_space_group_name_H-M 'P 1'
_atom_sites_solution_hydrogens geom
_atom_sites_solution_primary direct
_atom_sites_solution_secondary difmap
_audit_creation_method SHELXL-97
_cell_angle_alpha 78.2203(8)
_cell_angle_beta 76.8323(8)
_cell_angle_gamma 84.2275(10)
_cell_formula_units_Z 2
_cell_length_a 8.8332(2)
_cell_length_b 9.9439(2)
_cell_length_c 13.8786(3)
_cell_measurement_reflns_used 16742
_cell_measurement_temperature 295
_cell_measurement_theta_max 28.00
_cell_measurement_theta_min 1.53
_cell_volume 1160.13(4)
_computing_cell_refinement 'Denzo-SMN (Otwinowski & Minor, 1997)'
_computing_data_collection 'COLLECT (Nonius, 1998)'
_computing_data_reduction 'Denzo-SMN (Otwinowski & Minor, 1997)'
_computing_molecular_graphics 'ORTEPIII (Burnett & Johnson, 1996)'
_computing_publication_material 'SHELXL-97 (Sheldrick, 1997), PARST (Nardelli, 1995)'
_computing_structure_refinement 'SHELXL-97 (Sheldrick, 1997)'
_computing_structure_solution 'SIR97 (Altomare et al., 1999)'
_diffrn_ambient_temperature 295
_diffrn_measured_fraction_theta_full 0.995
_diffrn_measured_fraction_theta_max 0.995
_diffrn_measurement_device_type 'Nonius Kappa CCD'
_diffrn_measurement_method '\f scans and \w scans'
_diffrn_radiation_monochromator graphite
_diffrn_radiation_source 'fine-focus sealed tube'
_diffrn_radiation_type MoK\a
_diffrn_radiation_wavelength 0.71073
_diffrn_reflns_av_R_equivalents 0.0431
_diffrn_reflns_av_sigmaI/netI 0.0366
_diffrn_reflns_limit_h_max 10
_diffrn_reflns_limit_h_min -11
_diffrn_reflns_limit_k_max 13
_diffrn_reflns_limit_k_min -12
_diffrn_reflns_limit_l_max 18
_diffrn_reflns_limit_l_min -17
_diffrn_reflns_number 16742
_diffrn_reflns_theta_full 28.00
_diffrn_reflns_theta_max 28.00
_diffrn_reflns_theta_min 1.53
_exptl_absorpt_coefficient_mu 0.933
_exptl_absorpt_correction_T_max 0.912
_exptl_absorpt_correction_T_min 0.793
_exptl_absorpt_correction_type empirical
_exptl_crystal_colour brown
_exptl_crystal_density_diffrn 1.592
_exptl_crystal_description prism
_exptl_crystal_F_000 578
_exptl_crystal_size_max 0.47
_exptl_crystal_size_mid 0.31
_exptl_crystal_size_min 0.12
_refine_diff_density_max 1.140
_refine_diff_density_min -1.317
_refine_diff_density_rms 0.121
_refine_ls_abs_structure_details 'Flack H D (1983), Acta Cryst. A39, 876-881'
_refine_ls_abs_structure_Flack 0.00
_refine_ls_extinction_method none
_refine_ls_goodness_of_fit_ref 1.072
_refine_ls_hydrogen_treatment constr
_refine_ls_matrix_type full
_refine_ls_number_parameters 598
_refine_ls_number_reflns 5578
_refine_ls_number_restraints 3
_refine_ls_restrained_S_all 1.072
_refine_ls_R_factor_all 0.0706
_refine_ls_R_factor_gt 0.0609
_refine_ls_shift/su_max 0.002
_refine_ls_shift/su_mean 0.001
_refine_ls_structure_factor_coef Fsqd
_refine_ls_weighting_details 'calc w=1/[\s^2^(Fo^2^)+(0.1533P)^2^+0.4269P] where P=(Fo^2^+2Fc^2^)/3'
_refine_ls_weighting_scheme calc
_refine_ls_wR_factor_gt 0.1869
_refine_ls_wR_factor_ref 0.2010
_reflns_number_gt 4762
_reflns_number_total 5578
_reflns_threshold_expression I>2sigma(I)
_cod_data_source_file ic401055k_si_002_1.cif
_cod_data_source_block (1)
_cod_database_code 4336413

loop_
_symmetry_equiv_pos_as_xyz
'x, y, z'

loop_
_atom_site_label
_atom_site_type_symbol
_atom_site_fract_x
_atom_site_fract_y
_atom_site_fract_z
_atom_site_U_iso_or_equiv
_atom_site_adp_type
_atom_site_occupancy
_atom_site_symmetry_multiplicity
_atom_site_calc_flag
_atom_site_refinement_flags
Fe1A Fe -0.30376(8) 0.91509(8) -0.43645(6) 0.0259(3) Uani 1 1 d .
O1A O -0.1337(7) 0.8150(7) -0.3850(5) 0.0322(15) Uani 1 1 d .
C1A C -0.0241(10) 0.8562(10) -0.3509(7) 0.030(2) Uani 1 1 d .
C2A C 0.0519(9) 0.7499(11) -0.2880(6) 0.0295(19) Uani 1 1 d .
N1A N 0.1617(8) 0.7841(9) -0.2453(6) 0.0315(19) Uani 1 1 d .
C3A C 0.1980(11) 0.9185(12) -0.2628(6) 0.037(2) Uani 1 1 d .
H3A H 0.2703 0.9411 -0.2302 0.044 Uiso 1 1 calc R
C4A C 0.1354(10) 1.0199(11) -0.3242(8) 0.034(2) Uani 1 1 d .
C5A C 0.0177(10) 0.9933(10) -0.3670(7) 0.0276(19) Uani 1 1 d .
C6A C -0.0532(11) 1.1077(10) -0.4344(6) 0.0287(18) Uani 1 1 d .
H6A H -0.0129 1.1941 -0.4488 0.034 Uiso 1 1 calc R
N2A N -0.1695(9) 1.0907(9) -0.4736(6) 0.0314(18) Uani 1 1 d .
C7A C 0.1883(13) 1.1625(10) -0.3338(8) 0.041(3) Uani 1 1 d .
H7A1 H 0.2793 1.1558 -0.3047 0.050 Uiso 1 1 calc R
H7A2 H 0.2186 1.2030 -0.4047 0.050 Uiso 1 1 calc R
O2A O 0.0721(12) 1.2502(8) -0.2858(6) 0.059(2) Uani 1 1 d .
C8A C 0.0108(11) 0.6086(10) -0.2721(7) 0.032(2) Uani 1 1 d .
H8A1 H -0.0996 0.6061 -0.2649 0.048 Uiso 1 1 calc R
H8A2 H 0.0407 0.5577 -0.2120 0.048 Uiso 1 1 calc R
H8A3 H 0.0641 0.5682 -0.3287 0.048 Uiso 1 1 calc R
C9A C -0.2209(10) 1.2016(10) -0.5410(8) 0.036(2) Uani 1 1 d .
H9A1 H -0.1805 1.1886 -0.6098 0.044 Uiso 1 1 calc R
H9A2 H -0.1839 1.2867 -0.5334 0.044 Uiso 1 1 calc R
C10A C -0.4001(12) 1.2088(11) -0.5177(8) 0.039(2) Uani 1 1 d .
H10C H -0.4414 1.2451 -0.4566 0.047 Uiso 1 1 calc R
H10D H -0.4391 1.2679 -0.5726 0.047 Uiso 1 1 calc R
N3A N -0.4452(9) 1.0701(9) -0.5053(6) 0.0294(17) Uani 1 1 d .
C11A C -0.5610(11) 1.0507(10) -0.5466(7) 0.0284(18) Uani 1 1 d .
H11A H -0.6084 1.1269 -0.5816 0.034 Uiso 1 1 calc R
C12A C -0.6176(11) 0.9144(12) -0.5394(8) 0.034(2) Uani 1 1 d .
C13A C -0.7289(10) 0.9061(10) -0.5957(7) 0.0277(18) Uani 1 1 d .
C14A C -0.7792(11) 0.7762(11) -0.5965(8) 0.031(2) Uani 1 1 d .
H14A H -0.8457 0.7662 -0.6375 0.038 Uiso 1 1 calc R
N4A N -0.7271(9) 0.6691(9) -0.5362(6) 0.0347(19) Uani 1 1 d .
H4A H -0.7616 0.5910 -0.5358 0.042 Uiso 1 1 calc R
C15A C -0.6272(10) 0.6668(10) -0.4755(7) 0.032(2) Uani 1 1 d .
C16A C -0.5666(10) 0.7929(10) -0.4778(7) 0.0273(18) Uani 1 1 d .
C17A C -0.7914(13) 1.0292(11) -0.6602(9) 0.043(3) Uani 1 1 d .
H17C H -0.8053 1.1076 -0.6267 0.052 Uiso 1 1 calc R
H17D H -0.7176 1.0517 -0.7238 0.052 Uiso 1 1 calc R
O3A O -0.9424(8) 1.0009(10) -0.6791(6) 0.069(2) Uani 1 1 d .
C18A C -0.5852(12) 0.5366(11) -0.4128(8) 0.039(2) Uani 1 1 d .
H18D H -0.6185 0.4611 -0.4348 0.059 Uiso 1 1 calc R
H18E H -0.6354 0.5363 -0.3437 0.059 Uiso 1 1 calc R
H18F H -0.4744 0.5273 -0.4190 0.059 Uiso 1 1 calc R
O4A O -0.4661(8) 0.7924(7) -0.4220(5) 0.0335(15) Uani 1 1 d .
O5AW O -0.4042(9) 0.9604(8) -0.2953(6) 0.0409(17) Uani 1 1 d .
Cl1A Cl -0.1936(5) 0.8653(4) -0.5968(3) 0.0734(11) Uani 1 1 d .
O1W O -0.132(2) 0.5595(18) -0.5192(16) 0.153(7) Uani 1 1 d .
O2W O -0.1841(17) 1.3966(19) -0.3467(16) 0.153(8) Uani 1 1 d .
O3W O -0.4578(9) 1.2429(7) -0.2383(5) 0.0416(18) Uani 1 1 d .
Cl1 Cl -0.8101(4) 0.3975(3) -0.5859(2) 0.0572(8) Uani 1 1 d .
Fe1B Fe 0.11846(8) 0.66041(8) -0.94068(6) 0.0258(3) Uani 1 1 d .
O1B O -0.0435(8) 0.7621(7) -0.9955(5) 0.0351(16) Uani 1 1 d .
C1B C -0.1553(9) 0.7212(10) -1.0309(6) 0.0251(17) Uani 1 1 d .
C2B C -0.2382(10) 0.8202(9) -1.0901(7) 0.0299(19) Uani 1 1 d .
N1B N -0.3450(10) 0.7912(9) -1.1336(6) 0.039(2) Uani 1 1 d .
C3B C -0.3860(11) 0.6608(12) -1.1174(8) 0.038(2) Uani 1 1 d .
H3B H -0.4621 0.6421 -1.1486 0.046 Uiso 1 1 calc R
C4B C -0.3202(11) 0.5506(11) -1.0556(6) 0.034(2) Uani 1 1 d .
C5B C -0.2018(11) 0.5839(10) -1.0073(8) 0.031(2) Uani 1 1 d .
C6B C -0.1373(10) 0.4788(10) -0.9410(7) 0.0307(19) Uani 1 1 d .
H6B H -0.1861 0.3960 -0.9211 0.037 Uiso 1 1 calc R
C7B C -0.3737(12) 0.4080(14) -1.0406(9) 0.048(3) Uani 1 1 d .
H7B1 H -0.3937 0.3676 -0.9695 0.057 Uiso 1 1 calc R
H7B2 H -0.4701 0.4122 -1.0636 0.057 Uiso 1 1 calc R
O2B O -0.2617(13) 0.3259(12) -1.0935(10) 0.090(4) Uani 1 1 d .
N2B N -0.0184(9) 0.4875(8) -0.9060(6) 0.0300(18) Uani 1 1 d .
C8B C -0.2039(14) 0.9748(12) -1.1068(8) 0.043(2) Uani 1 1 d .
H8B1 H -0.2820 1.0305 -1.1372 0.065 Uiso 1 1 calc R
H8B2 H -0.1033 0.9901 -1.1503 0.065 Uiso 1 1 calc R
H8B3 H -0.2051 0.9992 -1.0431 0.065 Uiso 1 1 calc R
C9B C 0.0395(14) 0.3703(11) -0.8319(8) 0.043(3) Uani 1 1 d .
H9B1 H 0.0054 0.3876 -0.7637 0.051 Uiso 1 1 calc R
H9B2 H -0.0006 0.2843 -0.8349 0.051 Uiso 1 1 calc R
C10B C 0.2154(12) 0.3630(9) -0.8618(8) 0.036(2) Uani 1 1 d .
H10A H 0.2591 0.3003 -0.8104 0.043 Uiso 1 1 calc R
H10B H 0.2496 0.3299 -0.9248 0.043 Uiso 1 1 calc R
N3B N 0.2684(9) 0.5049(8) -0.8734(6) 0.0283(16) Uani 1 1 d .
C11B C 0.3760(10) 0.5232(9) -0.8359(7) 0.031(2) Uani 1 1 d .
H11B H 0.4261 0.4458 -0.8040 0.037 Uiso 1 1 calc R
C12B C 0.4315(10) 0.6585(8) -0.8377(6) 0.0217(16) Uani 1 1 d .
C13B C 0.5422(12) 0.6705(11) -0.7787(7) 0.034(2) Uani 1 1 d .
C14B C 0.5920(12) 0.7928(11) -0.7829(7) 0.036(2) Uani 1 1 d .
H14B H 0.6634 0.7999 -0.7445 0.043 Uiso 1 1 calc R
N4B N 0.5424(9) 0.9104(8) -0.8420(6) 0.0320(18) Uani 1 1 d .
H4B H 0.5763 0.9882 -0.8412 0.038 Uiso 1 1 calc R
C15B C 0.4443(10) 0.9060(8) -0.8997(7) 0.0292(19) Uani 1 1 d .
C16B C 0.3797(10) 0.7782(9) -0.8984(7) 0.0254(18) Uani 1 1 d .
C17B C 0.6043(13) 0.5422(11) -0.7117(8) 0.042(3) Uani 1 1 d .
H17A H 0.5188 0.4837 -0.6788 0.051 Uiso 1 1 calc R
H17B H 0.6804 0.4904 -0.7544 0.051 Uiso 1 1 calc R
O3B O 0.6685(19) 0.5714(10) -0.6432(11) 0.147(7) Uani 1 1 d .
C18B C 0.3953(13) 1.0358(10) -0.9653(9) 0.045(3) Uani 1 1 d .
H18A H 0.4722 1.1024 -0.9774 0.067 Uiso 1 1 calc R
H18B H 0.2969 1.0721 -0.9321 0.067 Uiso 1 1 calc R
H18C H 0.3857 1.0156 -1.0283 0.067 Uiso 1 1 calc R
O4B O 0.2782(8) 0.7851(8) -0.9545(5) 0.0313(14) Uani 1 1 d .
O5B O 0.2229(8) 0.6058(8) -1.0794(4) 0.0356(16) Uani 1 1 d .
Cl1B Cl 0.0077(4) 0.7070(4) -0.7799(3) 0.0665(9) Uani 1 1 d .
O4W O -0.0359(14) 1.0134(15) -0.8557(10) 0.099(4) Uani 1 1 d .
O5W O 0.2754(9) 0.3339(9) -1.1426(6) 0.0254(17) Uiso 0.70 1 d P
O5W' O 0.2574(15) 0.3555(14) -1.0984(12) 0.025(3) Uiso 0.30 1 d P
O6W O 0.0095(17) 0.200(2) -1.0522(16) 0.151(7) Uani 1 1 d .
Cl2 Cl 0.6254(4) 1.1772(3) -0.7922(2) 0.0521(7) Uani 1 1 d .

loop_
_atom_site_aniso_label
_atom_site_aniso_U_11
_atom_site_aniso_U_22
_atom_site_aniso_U_33
_atom_site_aniso_U_23
_atom_site_aniso_U_13
_atom_site_aniso_U_12
Fe1A 0.0270(5) 0.0227(6) 0.0309(6) -0.0004(5) -0.0152(5) -0.0042(4)
O1A 0.031(3) 0.030(4) 0.044(4) -0.008(3) -0.023(3) -0.003(3)
C1A 0.024(4) 0.031(5) 0.035(5) -0.003(4) -0.010(3) 0.004(3)
C2A 0.017(3) 0.048(5) 0.027(4) -0.009(4) -0.013(3) 0.000(3)
N1A 0.022(3) 0.046(5) 0.030(4) -0.011(4) -0.013(3) 0.000(3)
C3A 0.034(5) 0.056(6) 0.026(4) -0.002(4) -0.014(4) -0.020(4)
C4A 0.024(4) 0.034(5) 0.046(5) -0.008(4) -0.008(4) -0.012(3)
C5A 0.023(4) 0.037(5) 0.022(4) -0.001(4) -0.005(3) -0.008(4)
C6A 0.035(4) 0.030(4) 0.022(4) 0.001(3) -0.011(3) -0.006(3)
N2A 0.028(4) 0.034(4) 0.035(4) -0.004(3) -0.011(3) -0.010(3)
C7A 0.054(6) 0.032(5) 0.048(5) 0.001(4) -0.027(5) -0.026(4)
O2A 0.093(6) 0.046(5) 0.049(4) -0.017(3) -0.024(4) -0.015(4)
C8A 0.032(4) 0.028(4) 0.039(5) -0.003(4) -0.021(4) 0.005(3)
C9A 0.034(4) 0.031(5) 0.046(5) 0.007(4) -0.018(4) -0.018(4)
C10A 0.045(6) 0.031(5) 0.047(6) 0.003(4) -0.027(5) -0.003(4)
N3A 0.033(4) 0.028(4) 0.031(4) -0.004(3) -0.017(3) -0.001(3)
C11A 0.033(4) 0.028(4) 0.027(4) -0.009(3) -0.011(3) 0.002(3)
C12A 0.025(4) 0.052(6) 0.033(5) -0.019(4) -0.011(4) -0.004(4)
C13A 0.022(4) 0.031(5) 0.033(5) -0.007(4) -0.012(3) -0.003(3)
C14A 0.026(4) 0.033(5) 0.041(5) -0.012(4) -0.012(4) -0.004(3)
N4A 0.027(4) 0.037(5) 0.043(5) -0.014(4) -0.005(3) -0.008(3)
C15A 0.022(4) 0.044(6) 0.034(5) -0.010(4) -0.012(3) -0.004(4)
C16A 0.025(4) 0.035(5) 0.025(4) -0.008(4) -0.010(3) -0.004(4)
C17A 0.050(6) 0.038(6) 0.049(6) 0.001(5) -0.026(5) -0.015(5)
O3A 0.059(4) 0.081(5) 0.070(5) -0.003(4) -0.024(3) -0.010(3)
C18A 0.037(5) 0.038(6) 0.046(6) -0.002(4) -0.017(4) -0.011(4)
O4A 0.037(3) 0.025(3) 0.042(4) 0.006(3) -0.022(3) -0.011(3)
O5AW 0.048(4) 0.032(3) 0.051(4) -0.013(3) -0.024(3) -0.001(3)
Cl1A 0.076(2) 0.066(2) 0.087(3) -0.028(2) -0.032(2) 0.0165(17)
O1W 0.140(13) 0.113(11) 0.24(2) -0.108(13) -0.082(13) 0.065(10)
O2W 0.109(10) 0.130(12) 0.27(2) -0.104(13) -0.113(13) 0.043(9)
O3W 0.076(4) 0.026(2) 0.033(3) -0.012(2) -0.036(3) 0.018(2)
Cl1 0.084(2) 0.0414(16) 0.0519(17) -0.0054(13) -0.0193(16) -0.0255(15)
Fe1B 0.0288(6) 0.0229(6) 0.0299(6) -0.0036(5) -0.0151(5) -0.0032(5)
O1B 0.035(3) 0.029(4) 0.046(4) -0.001(3) -0.023(3) -0.003(3)
C1B 0.021(4) 0.039(5) 0.020(4) -0.008(3) -0.007(3) -0.009(3)
C2B 0.032(4) 0.024(4) 0.029(4) -0.001(3) 0.000(3) -0.006(3)
N1B 0.039(5) 0.041(5) 0.034(5) 0.007(4) -0.017(4) -0.005(4)
C3B 0.028(4) 0.042(5) 0.050(6) -0.008(4) -0.020(4) 0.002(4)
C4B 0.035(5) 0.048(6) 0.021(4) -0.002(4) -0.014(3) -0.006(4)
C5B 0.031(4) 0.034(5) 0.034(5) -0.009(4) -0.016(4) -0.003(4)
C6B 0.031(4) 0.025(4) 0.040(5) -0.006(3) -0.010(4) -0.011(3)
C7B 0.038(5) 0.064(8) 0.049(6) -0.017(5) -0.019(5) -0.003(5)
O2B 0.082(7) 0.081(7) 0.129(10) -0.050(7) -0.056(7) 0.029(5)
N2B 0.042(4) 0.021(4) 0.030(4) 0.005(3) -0.019(3) -0.006(3)
C8B 0.050(6) 0.034(5) 0.046(6) 0.000(4) -0.016(5) -0.006(4)
C9B 0.068(7) 0.026(5) 0.039(5) 0.008(4) -0.033(5) -0.006(4)
C10B 0.048(6) 0.013(4) 0.056(6) -0.003(4) -0.030(5) -0.004(4)
N3B 0.038(4) 0.019(4) 0.029(4) 0.000(3) -0.012(3) -0.007(3)
C11B 0.033(4) 0.026(4) 0.037(5) 0.008(4) -0.023(4) -0.005(3)
C12B 0.028(4) 0.012(3) 0.024(4) 0.005(3) -0.010(3) -0.002(3)
C13B 0.036(5) 0.038(6) 0.030(5) -0.002(4) -0.015(4) 0.001(4)
C14B 0.039(5) 0.040(6) 0.036(5) 0.000(4) -0.025(4) -0.008(4)
N4B 0.039(4) 0.022(4) 0.042(4) -0.003(3) -0.023(4) -0.010(3)
C15B 0.032(4) 0.018(4) 0.036(5) 0.000(3) -0.009(4) -0.003(3)
C16B 0.024(4) 0.025(4) 0.028(4) -0.003(3) -0.007(3) -0.006(3)
C17B 0.051(6) 0.037(6) 0.043(6) 0.001(4) -0.033(5) 0.008(4)
O3B 0.269(17) 0.063(5) 0.173(11) 0.000(6) -0.199(13) -0.006(8)
C18B 0.047(6) 0.019(4) 0.069(7) 0.004(4) -0.022(5) -0.003(4)
O4B 0.033(3) 0.035(4) 0.030(3) -0.002(3) -0.017(3) -0.006(3)
O5B 0.044(4) 0.043(4) 0.018(3) 0.004(2) -0.013(3) -0.003(3)
Cl1B 0.0601(19) 0.078(3) 0.072(2) -0.0258(18) -0.0216(16) -0.0082(16)
O4W 0.087(7) 0.110(10) 0.123(8) -0.063(7) -0.050(6) 0.039(6)
O6W 0.079(8) 0.147(13) 0.244(18) -0.107(13) 0.007(9) -0.036(8)
Cl2 0.0730(19) 0.0385(15) 0.0512(16) -0.0025(12) -0.0251(15) -0.0175(13)

loop_
_atom_type_symbol
_atom_type_description
_atom_type_scat_dispersion_real
_atom_type_scat_dispersion_imag
_atom_type_scat_source
C C 0.0033 0.0016 'International Tables Vol C Tables 4.2.6.8 and 6.1.1.4'
H H 0.0000 0.0000 'International Tables Vol C Tables 4.2.6.8 and 6.1.1.4'
N N 0.0061 0.0033 'International Tables Vol C Tables 4.2.6.8 and 6.1.1.4'
O O 0.0106 0.0060 'International Tables Vol C Tables 4.2.6.8 and 6.1.1.4'
Cl Cl 0.1484 0.1585 'International Tables Vol C Tables 4.2.6.8 and 6.1.1.4'
Fe Fe 0.3463 0.8444 'International Tables Vol C Tables 4.2.6.8 and 6.1.1.4'

loop_
_geom_angle_atom_site_label_1
_geom_angle_atom_site_label_2
_geom_angle_atom_site_label_3
_geom_angle
O1A Fe1A O4A 109.4(3)
O1A Fe1A O5AW 90.4(3)
O4A Fe1A O5AW 89.9(3)
O1A Fe1A N3A 163.5(3)
O4A Fe1A N3A 87.1(3)
O5AW Fe1A N3A 91.3(3)
O1A Fe1A N2A 87.2(3)
O4A Fe1A N2A 163.4(3)
O5AW Fe1A N2A 91.2(3)
N3A Fe1A N2A 76.3(3)
O1A Fe1A Cl1A 90.4(2)
O4A Fe1A Cl1A 89.8(3)
O5AW Fe1A Cl1A 179.2(2)
N3A Fe1A Cl1A 87.9(2)
N2A Fe1A Cl1A 88.9(2)
C1A O1A Fe1A 131.0(6)
O1A C1A C5A 125.4(8)
O1A C1A C2A 114.9(8)
C5A C1A C2A 119.7(8)
N1A C2A C1A 119.1(9)
N1A C2A C8A 120.9(8)
C1A C2A C8A 120.0(7)
C2A N1A C3A 119.1(8)
C4A C3A N1A 123.9(8)
C4A C3A H3A 118.1
N1A C3A H3A 118.1
C3A C4A C5A 119.9(9)
C3A C4A C7A 116.6(9)
C5A C4A C7A 123.2(9)
C4A C5A C1A 118.1(9)
C4A C5A C6A 119.6(9)
C1A C5A C6A 122.2(8)
N2A C6A C5A 122.6(9)
N2A C6A H6A 118.7
C5A C6A H6A 118.7
C6A N2A C9A 118.3(8)
C6A N2A Fe1A 126.2(7)
C9A N2A Fe1A 115.3(5)
O2A C7A C4A 113.0(8)
O2A C7A H7A1 109.0
C4A C7A H7A1 109.0
O2A C7A H7A2 109.0
C4A C7A H7A2 109.0
H7A1 C7A H7A2 107.8
C2A C8A H8A1 109.5
C2A C8A H8A2 109.5
H8A1 C8A H8A2 109.5
C2A C8A H8A3 109.5
H8A1 C8A H8A3 109.5
H8A2 C8A H8A3 109.5
N2A C9A C10A 108.3(7)
N2A C9A H9A1 110.0
C10A C9A H9A1 110.0
N2A C9A H9A2 110.0
C10A C9A H9A2 110.0
H9A1 C9A H9A2 108.4
N3A C10A C9A 106.4(8)
N3A C10A H10C 110.5
C9A C10A H10C 110.5
N3A C10A H10D 110.5
C9A C10A H10D 110.5
H10C C10A H10D 108.6
C11A N3A C10A 117.8(8)
C11A N3A Fe1A 126.0(7)
C10A N3A Fe1A 115.9(6)
N3A C11A C12A 123.0(8)
N3A C11A H11A 118.5
C12A C11A H11A 118.5
C13A C12A C16A 119.5(9)
C13A C12A C11A 117.2(9)
C16A C12A C11A 123.3(8)
C12A C13A C14A 119.3(9)
C12A C13A C17A 122.9(9)
C14A C13A C17A 117.7(8)
N4A C14A C13A 116.9(9)
N4A C14A H14A 121.5
C13A C14A H14A 121.6
C14A N4A C15A 128.3(9)
C14A N4A H4A 115.8
C15A N4A H4A 115.8
N4A C15A C16A 116.3(9)
N4A C15A C18A 120.1(9)
C16A C15A C18A 123.6(8)
O4A C16A C15A 117.4(8)
O4A C16A C12A 123.3(8)
C15A C16A C12A 119.4(8)
O3A C17A C13A 110.3(8)
O3A C17A H17C 109.6
C13A C17A H17C 109.6
O3A C17A H17D 109.6
C13A C17A H17D 109.6
H17C C17A H17D 108.1
C15A C18A H18D 109.5
C15A C18A H18E 109.5
H18D C18A H18E 109.5
C15A C18A H18F 109.5
H18D C18A H18F 109.5
H18E C18A H18F 109.5
C16A O4A Fe1A 130.4(6)
O1B Fe1B O4B 107.2(3)
O1B Fe1B O5B 91.1(3)
O4B Fe1B O5B 91.3(3)
O1B Fe1B N2B 87.6(3)
O4B Fe1B N2B 165.2(3)
O5B Fe1B N2B 89.3(3)
O1B Fe1B N3B 166.4(3)
O4B Fe1B N3B 86.4(3)
O5B Fe1B N3B 87.9(3)
N2B Fe1B N3B 78.9(3)
O1B Fe1B Cl1B 92.1(3)
O4B Fe1B Cl1B 89.8(2)
O5B Fe1B Cl1B 176.1(2)
N2B Fe1B Cl1B 88.7(2)
N3B Fe1B Cl1B 88.5(2)
C1B O1B Fe1B 130.6(7)
O1B C1B C2B 118.6(8)
O1B C1B C5B 123.3(8)
C2B C1B C5B 118.0(8)
N1B C2B C1B 124.1(9)
N1B C2B C8B 116.5(8)
C1B C2B C8B 119.4(8)
C2B N1B C3B 119.3(9)
N1B C3B C4B 123.7(9)
N1B C3B H3B 118.2
C4B C3B H3B 118.2
C3B C4B C5B 116.7(10)
C3B C4B C7B 120.3(8)
C5B C4B C7B 123.0(9)
C6B C5B C1B 123.0(8)
C6B C5B C4B 119.1(9)
C1B C5B C4B 117.9(9)
N2B C6B C5B 125.7(9)
N2B C6B H6B 117.2
C5B C6B H6B 117.2
O2B C7B C4B 110.8(10)
O2B C7B H7B1 109.5
C4B C7B H7B1 109.5
O2B C7B H7B2 109.5
C4B C7B H7B2 109.5
H7B1 C7B H7B2 108.1
C6B N2B C9B 122.0(8)
C6B N2B Fe1B 125.5(7)
C9B N2B Fe1B 112.5(6)
C2B C8B H8B1 109.5
C2B C8B H8B2 109.5
H8B1 C8B H8B2 109.5
C2B C8B H8B3 109.5
H8B1 C8B H8B3 109.5
H8B2 C8B H8B3 109.5
C10B C9B N2B 106.8(8)
C10B C9B H9B1 110.4
N2B C9B H9B1 110.4
C10B C9B H9B2 110.4
N2B C9B H9B2 110.4
H9B1 C9B H9B2 108.6
N3B C10B C9B 107.7(8)
N3B C10B H10A 110.2
C9B C10B H10A 110.2
N3B C10B H10B 110.2
C9B C10B H10B 110.2
H10A C10B H10B 108.5
C11B N3B C10B 120.2(8)
C11B N3B Fe1B 126.7(6)
C10B N3B Fe1B 112.5(6)
N3B C11B C12B 124.8(8)
N3B C11B H11B 117.6
C12B C11B H11B 117.6
C16B C12B C13B 118.8(8)
C16B C12B C11B 120.9(7)
C13B C12B C11B 120.3(7)
C14B C13B C12B 119.1(9)
C14B C13B C17B 119.9(9)
C12B C13B C17B 120.9(9)
C13B C14B N4B 122.6(8)
C13B C14B H14B 118.7
N4B C14B H14B 118.7
C15B N4B C14B 121.3(8)
C15B N4B H4B 119.4
C14B N4B H4B 119.4
N4B C15B C16B 120.4(8)
N4B C15B C18B 120.0(8)
C16B C15B C18B 119.6(8)
O4B C16B C12B 126.3(8)
O4B C16B C15B 115.9(8)
C12B C16B C15B 117.8(8)
O3B C17B C13B 113.8(10)
O3B C17B H17A 108.8
C13B C17B H17A 108.8
O3B C17B H17B 108.8
C13B C17B H17B 108.8
H17A C17B H17B 107.7
C15B C18B H18A 109.5
C15B C18B H18B 109.5
H18A C18B H18B 109.5
C15B C18B H18C 109.5
H18A C18B H18C 109.5
H18B C18B H18C 109.5
C16B O4B Fe1B 128.0(6)

loop_
_geom_bond_atom_site_label_1
_geom_bond_atom_site_label_2
_geom_bond_distance
Fe1A O1A 1.912(6)
Fe1A O4A 1.925(7)
Fe1A O5AW 2.078(8)
Fe1A N3A 2.099(8)
Fe1A N2A 2.120(8)
Fe1A Cl1A 2.348(4)
O1A C1A 1.302(11)
C1A C5A 1.409(13)
C1A C2A 1.441(13)
C2A N1A 1.349(10)
C2A C8A 1.447(14)
N1A C3A 1.366(13)
C3A C4A 1.342(15)
C3A H3A 0.9300
C4A C5A 1.381(12)
C4A C7A 1.508(13)
C5A C6A 1.500(13)
C6A N2A 1.306(11)
C6A H6A 0.9300
N2A C9A 1.403(12)
C7A O2A 1.415(15)
C7A H7A1 0.9700
C7A H7A2 0.9700
C8A H8A1 0.9600
C8A H8A2 0.9600
C8A H8A3 0.9600
C9A C10A 1.539(14)
C9A H9A1 0.9700
C9A H9A2 0.9700
C10A N3A 1.440(13)
C10A H10C 0.9700
C10A H10D 0.9700
N3A C11A 1.327(12)
C11A C12A 1.469(14)
C11A H11A 0.9300
C12A C13A 1.406(12)
C12A C16A 1.427(14)
C13A C14A 1.410(13)
C13A C17A 1.499(14)
C14A N4A 1.327(13)
C14A H14A 0.9300
N4A C15A 1.349(12)
N4A H4A 0.8600
C15A C16A 1.404(13)
C15A C18A 1.470(14)
C16A O4A 1.304(10)
C17A O3A 1.481(12)
C17A H17C 0.9700
C17A H17D 0.9700
C18A H18D 0.9600
C18A H18E 0.9600
C18A H18F 0.9600
Fe1B O1B 1.881(7)
Fe1B O4B 1.922(7)
Fe1B O5B 2.091(7)
Fe1B N2B 2.113(8)
Fe1B N3B 2.140(8)
Fe1B Cl1B 2.342(4)
O1B C1B 1.329(11)
C1B C2B 1.407(13)
C1B C5B 1.417(14)
C2B N1B 1.312(12)
C2B C8B 1.558(14)
N1B C3B 1.342(14)
C3B C4B 1.411(14)
C3B H3B 0.9300
C4B C5B 1.460(12)
C4B C7B 1.499(17)
C5B C6B 1.411(14)
C6B N2B 1.271(12)
C6B H6B 0.9300
C7B O2B 1.392(16)
C7B H7B1 0.9700
C7B H7B2 0.9700
N2B C9B 1.520(11)
C8B H8B1 0.9600
C8B H8B2 0.9600
C8B H8B3 0.9600
C9B C10B 1.513(16)
C9B H9B1 0.9700
C9B H9B2 0.9700
C10B N3B 1.498(11)
C10B H10A 0.9700
C10B H10B 0.9700
N3B C11B 1.227(11)
C11B C12B 1.471(12)
C11B H11B 0.9300
C12B C16B 1.412(11)
C12B C13B 1.438(12)
C13B C14B 1.320(15)
C13B C17B 1.550(13)
C14B N4B 1.379(12)
C14B H14B 0.9300
N4B C15B 1.316(12)
N4B H4B 0.8600
C15B C16B 1.439(12)
C15B C18B 1.507(13)
C16B O4B 1.303(10)
C17B O3B 1.304(12)
C17B H17A 0.9700
C17B H17B 0.9700
C18B H18A 0.9600
C18B H18B 0.9600
C18B H18C 0.9600
O5W O5W' 0.670(15)
